data_2004977
loop_
_publ_author_name
'Roszak, A. W.'
'Renaud, E.'
'Baird, M. C.'

_publ_section_title
;Bis{[3-(diphenylphosphino)propyl]trimethylphosphonium-<i>P</i>}[(2,3,5,6-\h)-norbornadiene]rhodium(I)
 Tris(tetrafluoroborate)
;
_journal_issue 6
_journal_name_full 'Acta Crystallographica Section C'
_journal_page_first 1359
_journal_page_last 1362
_journal_paper_doi 10.1107/S0108270195017069
_journal_volume 52
_journal_year 1996
_chemical_formula_iupac '[Rh (C18 H25 P2)2 (C7 H8)] (B1 F4)3'
_chemical_formula_moiety 'C43 H58 P4 Rh, 3(B F4)'
_chemical_formula_structural '[Rh(C~7~H~8~)(C~18~H~25~P~2~)~2~](BF~4~)~3~'
_chemical_formula_sum 'C43 H58 B3 F12 P4 Rh'
_chemical_formula_weight 1062.11
_chemical_name_common '[NBDRh(II-phophos)~2~](BF~4~)~3~'
_chemical_name_systematic
;
Bis{2-(diphenylphosphinoethyl)trimethylphosphonium}(norbornadiene)rhodium(I)
Fluoroborate
;
_space_group_IT_number 2
_symmetry_cell_setting triclinic
_symmetry_space_group_name_Hall '-P 1'
_symmetry_space_group_name_H-M 'P -1'
_cell_angle_alpha 116.340(10)
_cell_angle_beta 124.840(10)
_cell_angle_gamma 75.360(10)
_cell_formula_units_Z 2
_cell_length_a 14.021(2)
_cell_length_b 15.613(2)
_cell_length_c 15.430(2)
_cell_measurement_reflns_used 25
_cell_measurement_temperature 293(2)
_cell_measurement_theta_max 14.6
_cell_measurement_theta_min 13.2
_cell_volume 2484.5(7)
_computing_cell_refinement 'CAD-4 Software'
_computing_data_collection 'CAD-4 Software (Enraf-Nonius, 1989)'
_computing_data_reduction 'Xtal3.0 (Hall & Stewart, 1990)'
_computing_molecular_graphics 'ORTEPII (Johnson, 1976)'
_computing_publication_material SHELXL93
_computing_structure_refinement 'SHELXL93 (Sheldrick, 1993)'
_computing_structure_solution 'SHELXS86 (Sheldrick, 1990)'
_diffrn_ambient_temperature 293(2)
_diffrn_measurement_device 'Enraf-Nonius CAD-4'
_diffrn_measurement_method \w/2\q
_diffrn_radiation_monochromator graphite
_diffrn_radiation_source 'fine-focus sealed tube'
_diffrn_radiation_type MoK\a
_diffrn_radiation_wavelength 0.71069
_diffrn_reflns_av_R_equivalents 0.0223
_diffrn_reflns_av_sigmaI/netI 0.0549
_diffrn_reflns_limit_h_max 17
_diffrn_reflns_limit_h_min 0
_diffrn_reflns_limit_k_max 19
_diffrn_reflns_limit_k_min -19
_diffrn_reflns_limit_l_max 16
_diffrn_reflns_limit_l_min -19
_diffrn_reflns_number 11273
_diffrn_reflns_theta_max 26.97
_diffrn_reflns_theta_min 1.46
_diffrn_standards_decay_% none
_diffrn_standards_interval_time 60
_diffrn_standards_number 3
_exptl_absorpt_coefficient_mu 0.547
_exptl_absorpt_correction_type none
_exptl_crystal_colour brown
_exptl_crystal_density_diffrn 1.420
_exptl_crystal_density_meas ?
_exptl_crystal_description plate
_exptl_crystal_F_000 1088
_exptl_crystal_size_max 0.55
_exptl_crystal_size_mid 0.40
_exptl_crystal_size_min 0.09
_refine_diff_density_max 0.809
_refine_diff_density_min -0.374
_refine_ls_extinction_method none
_refine_ls_goodness_of_fit_all 1.112
_refine_ls_goodness_of_fit_obs 1.155
_refine_ls_hydrogen_treatment 'H atoms riding (SHELXL93 defaults, C---H 0.93--0.98\%A)'
_refine_ls_matrix_type full
_refine_ls_number_parameters 724
_refine_ls_number_reflns 10824
_refine_ls_number_restraints 360
_refine_ls_restrained_S_all 1.139
_refine_ls_restrained_S_obs 1.199
_refine_ls_R_factor_all 0.0962
_refine_ls_R_factor_obs 0.0495
_refine_ls_shift/esd_max 0.012
_refine_ls_shift/esd_mean 0.001
_refine_ls_structure_factor_coef Fsqd
_refine_ls_weighting_scheme
;
calc w = 1/[\s^2^(F~o~^2^) + (0.0814P)^2^]
where P = (F~o~^2^ + 2F~c~^2^)/3
;
_refine_ls_wR_factor_all 0.1591
_refine_ls_wR_factor_obs 0.1228
_reflns_number_observed 6255
_reflns_number_total 10824
_reflns_observed_criterion >2sigma(I)
_cod_data_source_file fg1107.cif
_cod_data_source_block mb1
_cod_depositor_comments
;
The following automatic conversions were performed:

'_exptl_crystal_density_meas' value 'not measured' was changed to '?'
- the value is perceived as not measured.

Automatic conversion script
Id: cif_fix_values 3008 2015-01-20 13:52:24Z robertas 
;
_cod_original_cell_volume 2484.5(6)
_cod_database_code 2004977

loop_
_symmetry_equiv_pos_as_xyz
'x, y, z'
'-x, -y, -z'

loop_
_atom_site_aniso_label
_atom_site_aniso_U_11
_atom_site_aniso_U_22
_atom_site_aniso_U_33
_atom_site_aniso_U_12
_atom_site_aniso_U_13
_atom_site_aniso_U_23
Rh 0.0494(2) 0.0401(2) 0.0400(2) -0.00143(14) 0.0198(2) 0.01614(14)
P1 0.0445(6) 0.0417(6) 0.0391(6) -0.0006(5) 0.0200(5) 0.0164(5)
P2 0.0639(8) 0.0593(7) 0.0559(7) 0.0038(6) 0.0362(7) 0.0274(6)
P3 0.0416(6) 0.0408(6) 0.0407(6) 0.0011(5) 0.0207(5) 0.0178(5)
P4 0.0543(8) 0.0967(11) 0.0765(10) 0.0063(7) 0.0372(7) 0.0483(9)
C1 0.059(3) 0.047(2) 0.047(2) -0.007(2) 0.025(2) 0.020(2)
C2 0.051(3) 0.055(3) 0.053(3) 0.002(2) 0.026(2) 0.027(2)
C3 0.059(3) 0.053(3) 0.050(3) 0.000(2) 0.028(2) 0.024(2)
C4 0.102(5) 0.067(3) 0.063(3) 0.001(3) 0.052(3) 0.019(3)
C5 0.069(4) 0.064(3) 0.070(3) 0.010(3) 0.034(3) 0.031(3)
C6 0.087(4) 0.109(5) 0.102(5) 0.002(4) 0.055(4) 0.060(4)
C7 0.047(3) 0.049(2) 0.048(2) -0.001(2) 0.020(2) 0.022(2)
C8 0.057(3) 0.057(3) 0.056(3) -0.008(2) 0.023(2) 0.022(2)
C9 0.052(3) 0.077(4) 0.074(4) -0.009(3) 0.012(3) 0.037(3)
C10 0.047(3) 0.097(5) 0.117(6) 0.012(3) 0.037(4) 0.059(4)
C11 0.081(5) 0.106(5) 0.107(5) 0.031(4) 0.066(4) 0.051(4)
C12 0.064(3) 0.074(3) 0.064(3) 0.015(3) 0.040(3) 0.029(3)
C13 0.047(2) 0.048(2) 0.036(2) 0.001(2) 0.019(2) 0.016(2)
C14 0.048(3) 0.056(3) 0.044(2) -0.002(2) 0.022(2) 0.021(2)
C15 0.062(3) 0.047(3) 0.047(3) -0.003(2) 0.020(2) 0.018(2)
C16 0.071(3) 0.048(3) 0.048(3) 0.004(2) 0.028(3) 0.011(2)
C17 0.066(3) 0.070(3) 0.063(3) 0.018(3) 0.041(3) 0.026(3)
C18 0.053(3) 0.055(3) 0.058(3) 0.002(2) 0.031(2) 0.023(2)
C19 0.051(3) 0.041(2) 0.046(2) 0.002(2) 0.028(2) 0.016(2)
C20 0.053(3) 0.056(3) 0.053(3) 0.001(2) 0.029(2) 0.020(2)
C21 0.060(3) 0.072(4) 0.081(4) 0.002(3) 0.045(3) 0.021(3)
C22 0.130(7) 0.178(9) 0.136(7) 0.020(6) 0.104(6) 0.063(7)
C23 0.071(4) 0.171(8) 0.122(6) 0.013(5) 0.035(4) 0.102(6)
C24 0.103(5) 0.102(5) 0.122(6) -0.016(4) 0.049(5) 0.061(5)
C25 0.049(3) 0.053(3) 0.038(2) -0.011(2) 0.019(2) 0.018(2)
C26 0.059(3) 0.051(3) 0.054(3) -0.005(2) 0.023(2) 0.025(2)
C27 0.081(4) 0.064(3) 0.059(3) -0.024(3) 0.028(3) 0.020(3)
C28 0.062(4) 0.101(5) 0.069(4) -0.026(3) 0.024(3) 0.034(3)
C29 0.045(3) 0.098(5) 0.079(4) -0.002(3) 0.030(3) 0.045(3)
C30 0.051(3) 0.067(3) 0.057(3) 0.000(2) 0.029(2) 0.027(2)
C31 0.057(3) 0.041(2) 0.042(2) 0.002(2) 0.026(2) 0.019(2)
C32 0.058(3) 0.054(3) 0.048(3) -0.003(2) 0.022(2) 0.021(2)
C33 0.076(4) 0.060(3) 0.044(3) -0.001(3) 0.013(3) 0.021(2)
C34 0.117(5) 0.069(4) 0.046(3) 0.007(3) 0.045(4) 0.021(3)
C35 0.103(5) 0.096(5) 0.070(4) 0.025(4) 0.065(4) 0.039(3)
C36 0.076(4) 0.065(3) 0.063(3) 0.020(3) 0.046(3) 0.030(3)
C37 0.084(5) 0.050(3) 0.043(3) -0.010(3) 0.005(3) 0.018(2)
C38 0.106(6) 0.069(4) 0.044(3) 0.010(4) 0.038(3) 0.018(3)
C39 0.173(8) 0.059(4) 0.073(4) 0.036(5) 0.064(5) 0.015(3)
C40 0.111(6) 0.036(3) 0.064(4) 0.010(3) 0.022(4) 0.018(3)
C41 0.103(5) 0.059(3) 0.062(4) -0.029(4) 0.011(4) 0.030(3)
C42 0.115(5) 0.071(4) 0.059(3) -0.045(4) -0.002(4) 0.027(3)
C43 0.241(11) 0.045(4) 0.064(4) -0.028(5) 0.024(6) 0.009(3)
B1 0.071(5) 0.071(4) 0.062(4) -0.002(4) 0.022(4) 0.018(3)
F11 0.064(2) 0.148(4) 0.104(3) -0.018(2) 0.017(2) 0.055(3)
F12 0.095(3) 0.100(3) 0.150(4) -0.031(3) 0.042(3) -0.020(3)
F13 0.177(5) 0.185(5) 0.154(4) 0.049(4) 0.101(4) 0.116(4)
F14 0.125(3) 0.100(3) 0.118(3) 0.016(3) 0.074(3) 0.043(3)
B2 0.088(5) 0.136(6) 0.106(5) 0.015(6) 0.057(5) 0.065(6)
F21 0.154(4) 0.186(5) 0.142(4) 0.034(4) 0.103(4) 0.033(4)
F22A 0.247(18) 0.139(11) 0.078(8) -0.041(13) 0.081(11) 0.032(9)
F23A 0.192(15) 0.122(6) 0.163(17) -0.018(10) 0.136(14) 0.033(8)
F24A 0.118(6) 0.187(14) 0.106(8) -0.017(8) 0.037(6) 0.081(9)
F22B 0.078(7) 0.170(12) 0.36(2) 0.039(9) 0.119(11) 0.154(18)
F23B 0.138(11) 0.190(13) 0.114(6) -0.005(10) 0.028(7) 0.106(8)
F24B 0.182(14) 0.140(7) 0.098(10) -0.011(11) 0.073(10) 0.053(7)
F22C 0.130(12) 0.10(2) 0.10(3) 0.07(2) 0.01(2) 0.02(3)
F23C 0.10(2) 0.17(2) 0.099(13) -0.05(2) 0.035(16) 0.081(16)
F24C 0.19(3) 0.110(17) 0.06(3) -0.06(3) 0.04(3) 0.03(2)
B3 0.103(5) 0.093(4) 0.081(5) 0.005(5) 0.061(4) 0.030(4)
F31 0.124(3) 0.178(4) 0.084(2) -0.048(3) 0.063(3) 0.026(3)
F32A 0.116(13) 0.085(8) 0.155(13) 0.048(9) 0.102(11) 0.058(8)
F33A 0.158(15) 0.090(8) 0.141(11) 0.013(11) 0.118(12) 0.053(10)
F34A 0.112(12) 0.162(18) 0.129(13) 0.013(12) 0.024(11) 0.105(12)
F32B 0.115(8) 0.136(17) 0.110(13) 0.004(15) 0.074(11) -0.001(17)
F33B 0.128(10) 0.116(11) 0.073(8) -0.036(12) 0.016(10) 0.036(10)
F34B 0.24(3) 0.086(8) 0.107(12) 0.054(15) 0.064(17) 0.023(11)
F32C 0.15(2) 0.092(14) 0.126(13) 0.072(18) 0.075(17) 0.070(17)
F33C 0.10(2) 0.080(9) 0.150(19) 0.002(17) 0.08(2) 0.000(17)
F34C 0.102(10) 0.12(3) 0.15(2) 0.001(19) 0.086(16) 0.02(2)
F32D 0.116(10) 0.099(13) 0.112(14) -0.030(13) 0.089(15) 0.010(17)
F33D 0.099(10) 0.152(19) 0.103(9) 0.017(15) 0.046(10) 0.097(13)
F34D 0.087(18) 0.085(8) 0.224(19) -0.004(12) 0.087(17) 0.027(14)

loop_
_atom_site_label
_atom_site_occupancy
_atom_site_fract_x
_atom_site_fract_y
_atom_site_fract_z
_atom_site_U_iso_or_equiv
_atom_site_thermal_displace_type
_atom_site_calc_flag
_atom_site_refinement_flags
_atom_site_disorder_group
_atom_site_type_symbol
Rh 1 .19806(3) .18089(2) .05859(3) .04471(13) Uani d . . Rh
P1 1 .30075(10) .22174(8) .25527(9) .0424(3) Uani d . . P
P2 1 .31944(12) .11163(10) .57106(11) .0554(3) Uani d . . P
P3 1 .18036(10) .33368(8) .06321(9) .0409(3) Uani d . . P
P4 1 -0.21014(13) .36739(12) .09491(14) .0689(4) Uani d . . P
C1 1 .2611(4) .1432(3) .2906(4) .0499(11) Uani d . . C
H1A 1 .1783 .1498 .2603 .060 Uiso calc R . H
H1B 1 .2748 .0777 .2502 .060 Uiso calc R . H
C2 1 .3228(4) .1581(3) .4167(4) .0514(11) Uani d . . C
H2A 1 .4014 .1334 .4433 .062 Uiso calc R . H
H2B 1 .3271 .2258 .4624 .062 Uiso calc R . H
C3 1 .2559(4) .1065(3) .4297(4) .0531(11) Uani d . . C
H3A 1 .2479 .0399 .3792 .064 Uiso calc R . H
H3B 1 .1784 .1335 .4046 .064 Uiso calc R . H
C4 1 .3673(6) .2299(4) .6701(5) .075(2) Uani d . . C
H4A 1 .3028 .2731 .6510 .112 Uiso calc R . H
H4B 1 .4262 .2473 .6673 .112 Uiso calc R . H
H4C 1 .3987 .2334 .7455 .112 Uiso calc R . H
C5 1 .4393(5) .0312(4) .6065(5) .0696(15) Uani d . . C
H5A 1 .4134 -0.0328 .5529 .104 Uiso calc R . H
H5B 1 .4708 .0347 .6819 .104 Uiso calc R . H
H5C 1 .4983 .0486 .6037 .104 Uiso calc R . H
C6 1 .2096(6) .0762(5) .5736(6) .088(2) Uani d . . C
H6A 1 .1852 .0121 .5194 .132 Uiso calc R . H
H6B 1 .1444 .1186 .5541 .132 Uiso calc R . H
H6C 1 .2404 .0789 .6485 .132 Uiso calc R . H
C7 1 .4567(4) .2043(3) .3128(4) .0488(10) Uani d . . C
C8 1 .5367(4) .2357(4) .4285(4) .0584(12) Uani d . . C
H8 1 .5117 .2662 .4795 .070 Uiso calc R . H
C9 1 .6546(5) .2216(4) .4691(5) .074(2) Uani d . . C
H9 1 .7087 .2415 .5471 .089 Uiso calc R . H
C10 1 .6911(5) .1782(5) .3937(7) .086(2) Uani d . . C
H10 1 .7701 .1707 .4207 .103 Uiso calc R . H
C11 1 .6118(6) .1461(5) .2795(7) .091(2) Uani d . . C
H11 1 .6371 .1150 .2289 .109 Uiso calc R . H
C12 1 .4955(5) .1591(4) .2385(5) .0653(14) Uani d . . C
H12 1 .4423 .1374 .1603 .078 Uiso calc R . H
C13 1 .2868(4) .3420(3) .3471(3) .0455(10) Uani d . . C
C14 1 .3549(4) .4163(3) .3843(4) .0493(10) Uani d . . C
H14 1 .4145 .4039 .3705 .059 Uiso calc R . H
C15 1 .3334(4) .5095(3) .4424(4) .0568(12) Uani d . . C
H15 1 .3779 .5593 .4656 .068 Uiso calc R . H
C16 1 .2479(5) .5291(4) .4659(4) .0618(13) Uani d . . C
H16 1 .2351 .5915 .5056 .074 Uiso calc R . H
C17 1 .1814(5) .4560(4) .4307(4) .0652(14) Uani d . . C
H17 1 .1236 .4690 .4469 .078 Uiso calc R . H
C18 1 .1997(4) .3623(3) .3707(4) .0539(11) Uani d . . C
H18 1 .1535 .3133 .3465 .065 Uiso calc R . H
C19 1 .0832(4) .4071(3) .1122(4) .0452(10) Uani d . . C
H19A 1 .1290 .4385 .1945 .054 Uiso calc R . H
H19B 1 .0498 .4565 .0807 .054 Uiso calc R . H
C20 1 -.0156(4) .3523(3) .0801(4) .0536(11) Uani d . . C
H20A 1 -0.0678 .3273 -0.0021 .064 Uiso calc R . H
H20B 1 .0161 .2987 .1045 .064 Uiso calc R . H
C21 1 -.0821(5) .4161(4) .1349(5) .0697(15) Uani d . . C
H21A 1 -0.1040 .4733 .1177 .084 Uiso calc R . H
H21B 1 -0.0300 .4356 .2169 .084 Uiso calc R . H
C22 1 -0.2346(8) .4291(7) .2086(8) .130(3) Uani d . . C
H22A 1 -0.1690 .4206 .2765 .195 Uiso calc R . H
H22B 1 -0.3031 .4042 .1894 .195 Uiso calc R . H
H22C 1 -0.2451 .4960 .2216 .195 Uiso calc R . H
C23 1 -0.3301(6) .3817(6) -.0320(7) .114(3) Uani d . . C
H23A 1 -0.3154 .3479 -0.0926 .171 Uiso calc R . H
H23B 1 -0.3409 .4484 -0.0200 .171 Uiso calc R . H
H23C 1 -0.3989 .3566 -0.0521 .171 Uiso calc R . H
C24 1 -0.1917(6) .2434(5) .0698(7) .103(2) Uani d . . C
H24A 1 -0.1784 .2103 .0082 .155 Uiso calc R . H
H24B 1 -0.2604 .2186 .0502 .155 Uiso calc R . H
H24C 1 -0.1262 .2344 .1374 .155 Uiso calc R . H
C25 1 .3104(4) .4061(3) .1496(3) .0461(10) Uani d . . C
C26 1 .3084(4) .5052(3) .1956(4) .0553(12) Uani d . . C
H26 1 .2381 .5371 .1804 .066 Uiso calc R . H
C27 1 .4110(5) .5571(4) .2642(4) .0693(15) Uani d . . C
H27 1 .4096 .6234 .2960 .083 Uiso calc R . H
C28 1 .5138(5) .5100(5) .2849(5) .077(2) Uani d . . C
H28 1 .5824 .5449 .3312 .092 Uiso calc R . H
C29 1 .5172(5) .4127(5) .2385(5) .070(2) Uani d . . C
H29 1 .5878 .3817 .2529 .084 Uiso calc R . H
C30 1 .4162(4) .3601(4) .1704(4) .0567(12) Uani d . . C
H30 1 .4188 .2938 .1382 .068 Uiso calc R . H
C31 1 .1184(4) .3377(3) -.0762(4) .0463(10) Uani d . . C
C32 1 -.0005(4) .3445(3) -0.1480(4) .0556(12) Uani d . . C
H32 1 -0.0496 .3520 -0.1227 .067 Uiso calc R . H
C33 1 -.0472(5) .3401(4) -0.2570(4) .071(2) Uani d . . C
H33 1 -0.1271 .3455 -0.3037 .085 Uiso calc R . H
C34 1 .0231(6) .3281(4) -0.2958(5) .078(2) Uani d . . C
H34 1 -0.0084 .3245 -0.3692 .094 Uiso calc R . H
C35 1 .1414(6) .3214(5) -0.2254(5) .081(2) Uani d . . C
H35 1 .1898 .3136 -0.2516 .097 Uiso calc R . H
C36 1 .1892(5) .3262(4) -0.1165(5) .0645(14) Uani d . . C
H36 1 .2693 .3216 -0.0699 .077 Uiso calc R . H
C37 1 .0674(6) .1213(4) -0.1245(4) .074(2) Uani d . . C
H37 1 .0179 .1620 -0.1393 .089 Uiso d . . H
C38 1 .1727(7) .1030(4) -0.1104(5) .078(2) Uani d . . C
H38 1 .2157 .1293 -0.1215 .093 Uiso d . . H
C39 1 .2079(8) .0053(5) -0.1007(6) .115(3) Uani d . . C
H39 1 .2710 -0.0285 -0.1126 .138 Uiso calc R . H
C40 1 .2219(8) .0254(4) .0149(5) .088(2) Uani d . . C
H40 1 .2921 .0216 .0586 .106 Uiso d . . H
C41 1 .1182(7) .0470(5) .0008(5) .085(2) Uani d . . C
H41 1 .1043 .0398 .0482 .102 Uiso d . . H
C42 1 .0318(7) .0369(4) -0.1232(5) .099(3) Uani d . . C
H42 1 -0.0506 .0300 -0.1545 .119 Uiso calc R . H
C43 1 .0889(9) -.0431(5) -0.1812(6) .150(5) Uani d . . C
H43A 1 .0548 -0.0514 -0.2596 .180 Uiso calc R . H
H43B 1 .0901 -0.1035 -0.1769 .180 Uiso calc R . H
B1 1 .2748(5) -0.1747(4) .2732(5) .079(2) Uani d D . B
F11 1 .3886(3) -0.1807(3) .3493(4) .1142(14) Uani d D . F
F12 1 .2259(4) -0.2592(3) .2038(4) .151(2) Uani d D . F
F13 1 .2617(5) -0.1190(4) .2194(5) .152(2) Uani d D . F
F14 1 .2200(4) -0.1252(3) .3347(4) .1116(13) Uani d D . F
B2 1 .4920(5) .1719(5) -.0559(5) .102(2) Uani d DU . B
F21 1 .5469(5) .1206(4) -0.1116(5) .166(2) Uani d DU . F
F22A .454(14) .4934(17) .1473(11) .0150(11) .152(5) Uani d PDU 1 F
F23A .454(14) .5040(18) .2681(6) -.0182(18) .139(6) Uani d PDU 1 F
F24A .454(14) .3790(8) .1495(13) -0.1542(9) .136(5) Uani d PDU 1 F
F22B .440(15) .3930(10) .1466(11) -.0856(19) .188(7) Uani d PDU 2 F
F23B .440(15) .5744(12) .1831(12) .0550(7) .148(6) Uani d PDU 2 F
F24B .440(15) .4789(18) .2635(7) -.0579(16) .135(6) Uani d PDU 2 F
F22C .107(12) .394(2) .214(3) -0.107(2) .166(19) Uani d PDU 3 F
F23C .107(12) .571(2) .235(2) .0475(14) .106(8) Uani d PDU 3 F
F24C .107(12) .470(4) .1032(15) -.034(3) .130(6) Uani d PDU 3 F
B3 1 -.0005(5) .2935(4) .4332(5) .088(2) Uani d DU . B
F31 1 .0019(4) .2682(4) .3388(3) .123(2) Uani d DU . F
F32A .34(2) -.063(2) .3666(14) .456(2) .105(5) Uani d PDU 1 F
F33A .34(2) -.026(2) .2143(11) .4329(18) .105(4) Uani d PDU 1 F
F34A .34(2) .1173(10) .313(2) .5204(14) .140(10) Uani d PDU 1 F
F32B .29(2) -.0997(13) .326(3) .4248(19) .133(9) Uani d PDU 2 F
F33B .29(2) .090(2) .353(2) .5264(11) .120(7) Uani d PDU 2 F
F34B .29(2) .020(4) .2051(10) .445(2) .179(11) Uani d PDU 2 F
F32C .16(2) .059(4) .241(3) .494(3) .124(13) Uani d PDU 3 F
F33C .16(2) .022(4) .3887(10) .497(3) .123(11) Uani d PDU 3 F
F34C .16(2) -0.1190(13) .282(3) .386(2) .125(11) Uani d PDU 3 F
F32D .21(2) -.076(3) .251(2) .425(2) .097(4) Uani d PDU 4 F
F33D .21(2) .1098(12) .291(3) .5222(15) .106(7) Uani d PDU 4 F
F34D .21(2) -.032(3) .3903(10) .454(3) .142(10) Uani d PDU 4 F

loop_
_atom_type_symbol
_atom_type_description
_atom_type_scat_dispersion_real
_atom_type_scat_dispersion_imag
_atom_type_scat_source
C C 0.0033 0.0016 'International Tables Vol C Tables 4.2.6.8 and 6.1.1.4'
H H 0.0000 0.0000 'International Tables Vol C Tables 4.2.6.8 and 6.1.1.4'
B B 0.0013 0.0007 'International Tables Vol C Tables 4.2.6.8 and 6.1.1.4'
F F 0.0171 0.0103 'International Tables Vol C Tables 4.2.6.8 and 6.1.1.4'
P P 0.1023 0.0942 'International Tables Vol C Tables 4.2.6.8 and 6.1.1.4'
Rh Rh -1.1178 0.9187 'International Tables Vol C Tables 4.2.6.8 and 6.1.1.4'

loop_
_geom_angle_atom_site_label_1
_geom_angle_atom_site_label_2
_geom_angle_atom_site_label_3
_geom_angle
_geom_angle_publ_flag
C38 Rh C41 77.3(3) ?
C38 Rh C37 35.6(3) ?
C41 Rh C37 65.2(2) ?
C38 Rh C40 66.8(3) ?
C41 Rh C40 34.9(3) ?
C37 Rh C40 76.7(2) ?
C38 Rh P3 97.9(2) ?
C41 Rh P3 150.1(2) ?
C37 Rh P3 93.62(15) ?
C40 Rh P3 163.9(2) ?
C38 Rh P1 153.8(2) ?
C41 Rh P1 99.6(2) ?
C37 Rh P1 162.6(2) ?
C40 Rh P1 95.7(2) ?
P1 Rh P3 96.96(4) yes
P1 Rh MP1 166.5(2) yes
P1 Rh MP2 98.0(2) yes
P3 Rh MP1 96.1(2) yes
P3 Rh MP2 163.3(2) yes
MP1 Rh MP2 69.7(3) yes
Rh P1 C1 111.11(15) yes
Rh P1 C7 110.8(2) yes
Rh P1 C13 119.69(14) yes
C1 P1 C7 105.3(2) yes
C1 P1 C13 103.7(2) yes
C7 P1 C13 105.1(2) yes
C3 P2 C4 109.3(2) yes
C3 P2 C5 111.3(3) yes
C3 P2 C6 107.2(3) yes
C4 P2 C5 109.5(3) yes
C4 P2 C6 111.0(3) yes
C5 P2 C6 108.6(3) yes
Rh P3 C19 111.63(14) yes
Rh P3 C25 119.0(2) yes
Rh P3 C31 113.59(14) yes
C19 P3 C25 104.7(2) yes
C19 P3 C31 105.1(2) yes
C25 P3 C31 101.4(2) yes
C21 P4 C22 107.7(4) yes
C21 P4 C23 109.9(3) yes
C21 P4 C24 110.4(3) yes
C22 P4 C23 110.6(4) yes
C22 P4 C24 109.8(4) yes
C23 P4 C24 108.5(4) yes
P1 C1 C2 118.3(3) yes
C2 C1 H1A 107.7(3) ?
P1 C1 H1A 107.7(2) ?
C2 C1 H1B 107.7(2) ?
P1 C1 H1B 107.7(2) ?
H1A C1 H1B 107.1 ?
C1 C2 C3 109.5(4) yes
C3 C2 H2A 109.8(3) ?
C1 C2 H2A 109.8(3) ?
C3 C2 H2B 109.8(3) ?
C1 C2 H2B 109.8(2) ?
H2A C2 H2B 108.2 ?
C2 C3 P2 115.6(3) yes
C2 C3 H3A 108.4(3) ?
P2 C3 H3A 108.4(2) ?
C2 C3 H3B 108.4(3) ?
P2 C3 H3B 108.4(2) ?
H3A C3 H3B 107.4 ?
P2 C4 H4A 109.5(2) ?
P2 C4 H4B 109.5(2) ?
H4A C4 H4B 109.5 ?
P2 C4 H4C 109.5(2) ?
H4A C4 H4C 109.5 ?
H4B C4 H4C 109.5 ?
P2 C5 H5A 109.5(2) ?
P2 C5 H5B 109.5(2) ?
H5A C5 H5B 109.5 ?
P2 C5 H5C 109.5(2) ?
H5A C5 H5C 109.5 ?
H5B C5 H5C 109.5 ?
P2 C6 H6A 109.5(2) ?
P2 C6 H6B 109.5(2) ?
H6A C6 H6B 109.5 ?
P2 C6 H6C 109.5(2) ?
H6A C6 H6C 109.5 ?
H6B C6 H6C 109.5 ?
C8 C7 C12 119.1(5) ?
C8 C7 P1 121.6(4) ?
C12 C7 P1 119.2(4) ?
C7 C8 C9 120.0(5) ?
C7 C8 H8 120.0(3) ?
C9 C8 H8 120.0(4) ?
C10 C9 C8 119.8(6) ?
C10 C9 H9 120.1(4) ?
C8 C9 H9 120.1(4) ?
C11 C10 C9 120.1(6) ?
C11 C10 H10 120.0(4) ?
C9 C10 H10 120.0(4) ?
C10 C11 C12 120.7(6) ?
C10 C11 H11 119.6(4) ?
C12 C11 H11 119.6(4) ?
C11 C12 C7 120.3(6) ?
C11 C12 H12 119.8(4) ?
C7 C12 H12 119.8(3) ?
C14 C13 C18 119.0(4) ?
C14 C13 P1 120.4(3) ?
C18 C13 P1 120.3(3) ?
C13 C14 C15 119.5(5) ?
C13 C14 H14 120.2(3) ?
C15 C14 H14 120.2(3) ?
C16 C15 C14 121.2(5) ?
C16 C15 H15 119.4(3) ?
C14 C15 H15 119.4(3) ?
C17 C16 C15 119.5(5) ?
C17 C16 H16 120.3(3) ?
C15 C16 H16 120.3(3) ?
C16 C17 C18 120.6(5) ?
C16 C17 H17 119.7(3) ?
C18 C17 H17 119.7(3) ?
C13 C18 C17 120.2(5) ?
C13 C18 H18 119.9(3) ?
C17 C18 H18 119.9(3) ?
P3 C19 C20 114.8(3) yes
C20 C19 H19A 108.6(2) ?
P3 C19 H19A 108.56(14) ?
C20 C19 H19B 108.6(2) ?
P3 C19 H19B 108.56(14) ?
H19A C19 H19B 107.5 ?
C19 C20 C21 110.9(4) yes
C21 C20 H20A 109.5(3) ?
C19 C20 H20A 109.5(2) ?
C21 C20 H20B 109.5(3) ?
C19 C20 H20B 109.5(2) ?
H20A C20 H20B 108.1 ?
C20 C21 P4 117.0(4) yes
C20 C21 H21A 108.0(3) ?
P4 C21 H21A 108.0(2) ?
C20 C21 H21B 108.0(3) ?
P4 C21 H21B 108.0(2) ?
H21A C21 H21B 107.3 ?
P4 C22 H22A 109.5(3) ?
P4 C22 H22B 109.5(3) ?
H22A C22 H22B 109.5 ?
P4 C22 H22C 109.5(3) ?
H22A C22 H22C 109.5 ?
H22B C22 H22C 109.5 ?
P4 C23 H23A 109.5(3) ?
P4 C23 H23B 109.5(3) ?
H23A C23 H23B 109.5 ?
P4 C23 H23C 109.5(3) ?
H23A C23 H23C 109.5 ?
H23B C23 H23C 109.5 ?
P4 C24 H24A 109.5(3) ?
P4 C24 H24B 109.5(2) ?
H24A C24 H24B 109.5 ?
P4 C24 H24C 109.5(2) ?
H24A C24 H24C 109.5 ?
H24B C24 H24C 109.5 ?
C26 C25 C30 118.8(4) ?
C26 C25 P3 122.6(4) ?
C30 C25 P3 118.6(4) ?
C25 C26 C27 120.3(5) ?
C25 C26 H26 119.9(3) ?
C27 C26 H26 119.9(3) ?
C28 C27 C26 119.7(5) ?
C28 C27 H27 120.1(3) ?
C26 C27 H27 120.1(3) ?
C29 C28 C27 120.9(5) ?
C29 C28 H28 119.6(3) ?
C27 C28 H28 119.6(3) ?
C28 C29 C30 120.2(5) ?
C28 C29 H29 119.9(3) ?
C30 C29 H29 119.9(3) ?
C29 C30 C25 120.2(5) ?
C29 C30 H30 119.9(4) ?
C25 C30 H30 119.9(3) ?
C36 C31 C32 118.2(4) ?
C36 C31 P3 120.3(4) ?
C32 C31 P3 121.4(4) ?
C31 C32 C33 120.9(5) ?
C31 C32 H32 119.6(3) ?
C33 C32 H32 119.6(4) ?
C34 C33 C32 120.4(5) ?
C34 C33 H33 119.8(3) ?
C32 C33 H33 119.8(4) ?
C33 C34 C35 119.3(5) ?
C33 C34 H34 120.3(3) ?
C35 C34 H34 120.3(3) ?
C34 C35 C36 120.9(6) ?
C34 C35 H35 119.6(3) ?
C36 C35 H35 119.6(4) ?
C35 C36 C31 120.3(5) ?
C35 C36 H36 119.8(4) ?
C31 C36 H36 119.8(3) ?
C38 C37 C42 108.1(6) yes
C38 C37 Rh 71.6(3) ?
C42 C37 Rh 96.5(3) ?
C38 C37 H37 136.(5) ?
C42 C37 H37 116.(5) ?
Rh C37 H37 108.(5) ?
C37 C38 C39 106.2(7) yes
C37 C38 Rh 72.8(4) ?
C39 C38 Rh 96.1(4) ?
C37 C38 H38 133.(4) ?
C39 C38 H38 119.(4) ?
Rh C38 H38 112.(4) ?
C38 C39 C40 102.5(5) yes
C38 C39 C43 99.8(6) yes
C40 C39 C43 98.2(8) yes
C38 C39 H39 117.6(5) ?
C43 C39 H39 117.6(4) ?
C40 C39 H39 117.6(4) ?
C39 C40 C41 107.0(7) yes
C41 C40 Rh 72.1(3) ?
C39 C40 Rh 94.0(4) ?
C41 C40 H40 148.(6) ?
C39 C40 H40 105.(6) ?
Rh C40 H40 102.(5) ?
C40 C41 C42 107.7(7) yes
C40 C41 Rh 73.1(4) ?
C42 C41 Rh 96.9(3) ?
C40 C41 H41 119.(5) ?
C42 C41 H41 128.(4) ?
Rh C41 H41 118.(4) ?
C37 C42 C41 101.1(4) yes
C37 C42 C43 98.4(7) yes
C41 C42 C43 100.5(6) yes
C43 C42 H42 117.8(4) ?
C41 C42 H42 117.8(5) ?
C37 C42 H42 117.8(4) ?
C39 C43 C42 94.4(5) yes
C42 C43 H43A 112.9(4) ?
C39 C43 H43A 112.9(5) ?
C42 C43 H43B 112.9(4) ?
C39 C43 H43B 112.9(4) ?
H43A C43 H43B 110.3 ?
F12 B1 F11 112.0(5) ?
F12 B1 F13 114.2(6) ?
F11 B1 F13 109.1(5) ?
F12 B1 F14 107.8(5) ?
F11 B1 F14 107.5(5) ?
F13 B1 F14 105.9(5) ?
F22B B2 F21 122.9(10) ?
F22A B2 F21 122.0(8) ?
F22C B2 F21 119.1(12) ?
F22A B2 F23A 112.7(8) ?
F21 B2 F23A 112.8(8) ?
F22C B2 F23C 111.8(11) ?
F21 B2 F23C 107.8(10) ?
F22B B2 F23B 111.0(9) ?
F21 B2 F23B 103.6(7) ?
F22B B2 F24B 108.1(9) ?
F21 B2 F24B 105.0(9) ?
F23B B2 F24B 104.7(9) ?
F22C B2 F24C 108.4(12) ?
F21 B2 F24C 102.3(11) ?
F23C B2 F24C 106.4(11) ?
F22A B2 F24A 105.2(8) ?
F21 B2 F24A 95.1(7) ?
F23A B2 F24A 105.6(9) ?
F32A B3 F31 118.6(9) ?
F32D B3 F31 117.5(10) ?
F32C B3 F31 116.9(11) ?
F32B B3 F31 115.7(10) ?
F32B B3 F33B 112.5(10) ?
F31 B3 F33B 110.9(10) ?
F32C B3 F33C 112.5(11) ?
F31 B3 F33C 110.8(11) ?
F32D B3 F33D 113.1(11) ?
F31 B3 F33D 109.4(10) ?
F32A B3 F33A 111.6(9) ?
F31 B3 F33A 108.7(8) ?
F32B B3 F34B 107.7(10) ?
F31 B3 F34B 101.3(9) ?
F33B B3 F34B 107.7(10) ?
F32D B3 F34D 108.1(11) ?
F31 B3 F34D 100.7(11) ?
F33D B3 F34D 106.9(11) ?
F32C B3 F34C 107.9(11) ?
F31 B3 F34C 101.5(10) ?
F33C B3 F34C 106.0(10) ?

loop_
_geom_bond_atom_site_label_1
_geom_bond_atom_site_label_2
_geom_bond_distance
_geom_bond_publ_flag
Rh P1 2.3332(12) yes
Rh P3 2.3082(11) yes
Rh MP1 2.083(5) yes
Rh MP2 2.097(5) yes
Rh C37 2.195(5) yes
Rh C38 2.180(5) yes
Rh C40 2.204(5) yes
Rh C41 2.192(6) yes
P1 C1 1.842(4) yes
P1 C7 1.827(5) yes
P1 C13 1.828(4) yes
P2 C3 1.794(5) yes
P2 C4 1.774(6) yes
P2 C5 1.787(5) yes
P2 C6 1.788(6) yes
P3 C19 1.833(4) yes
P3 C25 1.819(4) yes
P3 C31 1.828(4) yes
P4 C21 1.786(5) yes
P4 C22 1.774(8) yes
P4 C23 1.775(7) yes
P4 C24 1.777(7) yes
C1 C2 1.538(6) yes
C1 H1A 0.97 ?
C1 H1B 0.97 ?
C2 C3 1.520(6) yes
C2 H2A 0.97 ?
C2 H2B 0.97 ?
C3 H3A 0.97 ?
C3 H3B 0.97 ?
C4 H4A 0.96 ?
C4 H4B 0.96 ?
C4 H4C 0.96 ?
C5 H5A 0.96 ?
C5 H5B 0.96 ?
C5 H5C 0.96 ?
C6 H6A 0.96 ?
C6 H6B 0.96 ?
C6 H6C 0.96 ?
C7 C8 1.378(6) ?
C7 C12 1.381(7) ?
C8 C9 1.390(7) ?
C8 H8 0.93 ?
C9 C10 1.370(9) ?
C9 H9 0.93 ?
C10 C11 1.361(9) ?
C10 H10 0.93 ?
C11 C12 1.367(8) ?
C11 H11 0.93 ?
C12 H12 0.93 ?
C13 C14 1.390(6) ?
C13 C18 1.391(6) ?
C14 C15 1.393(6) ?
C14 H14 0.93 ?
C15 C16 1.370(7) ?
C15 H15 0.93 ?
C16 C17 1.369(7) ?
C16 H16 0.93 ?
C17 C18 1.393(7) ?
C17 H17 0.93 ?
C18 H18 0.93 ?
C19 C20 1.529(6) yes
C19 H19A 0.97 ?
C19 H19B 0.97 ?
C20 C21 1.504(7) yes
C20 H20A 0.97 ?
C20 H20B 0.97 ?
C21 H21A 0.97 ?
C21 H21B 0.97 ?
C22 H22A 0.96 ?
C22 H22B 0.96 ?
C22 H22C 0.96 ?
C23 H23A 0.96 ?
C23 H23B 0.96 ?
C23 H23C 0.96 ?
C24 H24A 0.96 ?
C24 H24B 0.96 ?
C24 H24C 0.96 ?
C25 C26 1.387(6) ?
C25 C30 1.393(7) ?
C26 C27 1.390(7) ?
C26 H26 0.93 ?
C27 C28 1.366(8) ?
C27 H27 0.93 ?
C28 C29 1.364(8) ?
C28 H28 0.93 ?
C29 C30 1.381(7) ?
C29 H29 0.93 ?
C30 H30 0.93 ?
C31 C36 1.385(7) ?
C31 C32 1.387(7) ?
C32 C33 1.387(7) ?
C32 H32 0.93 ?
C33 C34 1.360(9) ?
C33 H33 0.93 ?
C34 C35 1.378(9) ?
C34 H34 0.93 ?
C35 C36 1.381(7) ?
C35 H35 0.93 ?
C36 H36 0.93 ?
C37 C38 1.336(10) yes
C37 C42 1.534(8) yes
C37 H37 0.81(6) ?
C38 C39 1.526(9) yes
C38 H38 0.93(6) ?
C39 C40 1.565(10) yes
C39 C43 1.527(12) yes
C39 H39 0.98 ?
C40 C41 1.316(11) yes
C40 H40 0.82(7) ?
C41 C42 1.526(8) yes
C41 H41 0.91(7) ?
C42 C43 1.524(12) yes
C42 H42 0.98 ?
C43 H43A 0.97 ?
C43 H43B 0.97 ?
B1 F12 1.312(6) ?
B1 F11 1.347(6) ?
B1 F13 1.366(6) ?
B1 F14 1.403(7) ?
B2 F22B 1.298(7) ?
B2 F22A 1.301(7) ?
B2 F22C 1.302(7) ?
B2 F21 1.343(6) ?
B2 F23A 1.365(7) ?
B2 F23C 1.368(7) ?
B2 F23B 1.369(7) ?
B2 F24B 1.406(7) ?
B2 F24C 1.406(8) ?
B2 F24A 1.413(7) ?
B3 F32A 1.303(7) ?
B3 F32D 1.303(7) ?
B3 F32C 1.304(7) ?
B3 F32B 1.305(7) ?
B3 F31 1.349(6) ?
B3 F33B 1.365(7) ?
B3 F33C 1.366(7) ?
B3 F33D 1.367(7) ?
B3 F33A 1.368(7) ?
B3 F34B 1.406(7) ?
B3 F34D 1.407(8) ?
B3 F34C 1.408(8) ?

loop_
_geom_torsion_atom_site_label_1
_geom_torsion_atom_site_label_2
_geom_torsion_atom_site_label_3
_geom_torsion_atom_site_label_4
_geom_torsion
C38 Rh P1 C7 26.8(5)
C41 Rh P1 C7 107.6(3)
C37 Rh P1 C7 135.7(6)
C40 Rh P1 C7 72.6(3)
P3 Rh P1 C7 -97.4(2)
C38 Rh P1 C13 149.3(5)
C41 Rh P1 C13 -129.9(3)
C37 Rh P1 C13 -101.8(6)
C40 Rh P1 C13 -164.9(3)
P3 Rh P1 C13 25.1(2)
C38 Rh P1 C1 -89.9(5)
C41 Rh P1 C1 -9.1(3)
C37 Rh P1 C1 19.0(6)
C40 Rh P1 C1 -44.1(3)
P3 Rh P1 C1 145.9(2)
C38 Rh P3 C25 -104.9(3)
C41 Rh P3 C25 176.8(5)
C37 Rh P3 C25 -140.4(3)
C40 Rh P3 C25 -88.1(8)
P1 Rh P3 C25 53.5(2)
C38 Rh P3 C31 14.4(3)
C41 Rh P3 C31 -64.0(5)
C37 Rh P3 C31 -21.1(3)
C40 Rh P3 C31 31.2(8)
P1 Rh P3 C31 172.8(2)
C38 Rh P3 C19 132.9(3)
C41 Rh P3 C19 54.6(5)
C37 Rh P3 C19 97.4(3)
C40 Rh P3 C19 149.7(8)
P1 Rh P3 C19 -68.7(2)
C7 P1 C1 C2 58.4(4)
C13 P1 C1 C2 -51.7(4)
Rh P1 C1 C2 178.5(3)
P1 C1 C2 C3 164.5(3)
C1 C2 C3 P2 177.2(3)
C4 P2 C3 C2 44.2(5)
C5 P2 C3 C2 -76.9(4)
C6 P2 C3 C2 164.5(4)
C13 P1 C7 C8 40.4(4)
C1 P1 C7 C8 -68.8(4)
Rh P1 C7 C8 171.0(3)
C13 P1 C7 C12 -139.2(4)
C1 P1 C7 C12 111.6(4)
Rh P1 C7 C12 -8.6(4)
C12 C7 C8 C9 0.0(7)
P1 C7 C8 C9 -179.6(4)
C7 C8 C9 C10 1.3(8)
C8 C9 C10 C11 -2.3(10)
C9 C10 C11 C12 2.0(10)
C10 C11 C12 C7 -0.7(10)
C8 C7 C12 C11 -0.3(8)
P1 C7 C12 C11 179.4(5)
C7 P1 C13 C14 40.8(4)
C1 P1 C13 C14 151.0(4)
Rh P1 C13 C14 -84.5(4)
C7 P1 C13 C18 -146.0(4)
C1 P1 C13 C18 -35.7(4)
Rh P1 C13 C18 88.7(4)
C18 C13 C14 C15 -1.2(6)
P1 C13 C14 C15 172.2(3)
C13 C14 C15 C16 1.5(7)
C14 C15 C16 C17 -0.7(7)
C15 C16 C17 C18 -0.3(8)
C14 C13 C18 C17 0.1(7)
P1 C13 C18 C17 -173.2(4)
C16 C17 C18 C13 0.7(7)
C25 P3 C19 C20 -162.1(3)
C31 P3 C19 C20 91.5(4)
Rh P3 C19 C20 -32.0(4)
P3 C19 C20 C21 173.6(4)
C19 C20 C21 P4 173.6(4)
C22 P4 C21 C20 154.7(5)
C23 P4 C21 C20 -84.8(5)
C24 P4 C21 C20 34.8(6)
C31 P3 C25 C26 81.8(4)
C19 P3 C25 C26 -27.3(4)
Rh P3 C25 C26 -152.9(3)
C31 P3 C25 C30 -98.2(4)
C19 P3 C25 C30 152.7(4)
Rh P3 C25 C30 27.1(4)
C30 C25 C26 C27 -2.2(7)
P3 C25 C26 C27 177.8(4)
C25 C26 C27 C28 1.0(8)
C26 C27 C28 C29 0.3(9)
C27 C28 C29 C30 -0.5(9)
C28 C29 C30 C25 -0.7(8)
C26 C25 C30 C29 2.0(7)
P3 C25 C30 C29 -178.0(4)
C25 P3 C31 C36 43.9(4)
C19 P3 C31 C36 152.7(4)
Rh P3 C31 C36 -85.0(4)
C25 P3 C31 C32 -141.4(4)
C19 P3 C31 C32 -32.6(4)
Rh P3 C31 C32 89.7(4)
C36 C31 C32 C33 -0.2(7)
P3 C31 C32 C33 -175.1(4)
C31 C32 C33 C34 0.7(8)
C32 C33 C34 C35 -0.8(9)
C33 C34 C35 C36 0.4(9)
C34 C35 C36 C31 0.1(9)
C32 C31 C36 C35 -0.2(8)
P3 C31 C36 C35 174.8(4)
C38 Rh C37 C38 0.0
C41 Rh C37 C38 -103.4(5)
C40 Rh C37 C38 -68.5(4)
P3 Rh C37 C38 98.5(4)
P1 Rh C37 C38 -134.1(6)
C38 Rh C37 C42 107.0(6)
C41 Rh C37 C42 3.6(5)
C40 Rh C37 C42 38.5(5)
P3 Rh C37 C42 -154.5(5)
P1 Rh C37 C42 -27.1(10)
C42 C37 C38 C39 0.5(6)
Rh C37 C38 C39 91.5(4)
C42 C37 C38 Rh -91.0(4)
Rh C37 C38 Rh 0.0
C41 Rh C38 C37 64.8(4)
C37 Rh C38 C37 0.0
C40 Rh C38 C37 99.9(5)
P3 Rh C38 C37 -85.1(4)
P1 Rh C38 C37 150.8(3)
C41 Rh C38 C39 -40.2(5)
C37 Rh C38 C39 -105.1(7)
C40 Rh C38 C39 -5.2(5)
P3 Rh C38 C39 169.8(5)
P1 Rh C38 C39 45.7(8)
C37 C38 C39 C43 33.8(7)
Rh C38 C39 C43 107.7(6)
C37 C38 C39 C40 -66.9(7)
Rh C38 C39 C40 6.9(7)
C38 C39 C40 C41 65.7(8)
C43 C39 C40 C41 -36.4(6)
C38 C39 C40 Rh -6.8(7)
C43 C39 C40 Rh -108.8(5)
C38 Rh C40 C41 -101.5(5)
C41 Rh C40 C41 0.0
C37 Rh C40 C41 -65.4(5)
P3 Rh C40 C41 -119.6(8)
P1 Rh C40 C41 98.7(4)
C38 Rh C40 C39 5.1(5)
C41 Rh C40 C39 106.5(7)
C37 Rh C40 C39 41.1(5)
P3 Rh C40 C39 -13.1(12)
P1 Rh C40 C39 -154.8(5)
C39 C40 C41 C42 3.3(7)
Rh C40 C41 C42 92.0(4)
C39 C40 C41 Rh -88.7(5)
Rh C40 C41 Rh 0.0
C38 Rh C41 C40 67.4(5)
C37 Rh C41 C40 102.8(5)
C40 Rh C41 C40 0.0
P3 Rh C41 C40 151.2(4)
P1 Rh C41 C40 -86.1(4)
C38 Rh C41 C42 -39.1(5)
C37 Rh C41 C42 -3.6(5)
C40 Rh C41 C42 -106.4(8)
P3 Rh C41 C42 44.7(8)
P1 Rh C41 C42 167.4(5)
C40 C41 C42 C43 31.3(7)
Rh C41 C42 C43 105.6(5)
C40 C41 C42 C37 -69.6(7)
Rh C41 C42 C37 4.8(7)
C38 C37 C42 C43 -34.6(6)
Rh C37 C42 C43 -107.3(5)
C38 C37 C42 C41 67.9(7)
Rh C37 C42 C41 -4.8(7)
C41 C42 C43 C39 -51.1(6)
C37 C42 C43 C39 51.9(6)
C38 C39 C43 C42 -52.6(6)
C40 C39 C43 C42 51.8(6)
